data_1511874
loop_
_publ_author_name
'Rajasekaran, T.'
'Karthik, G.'
'Sridhar, B.'
'Subba Reddy, B. V.'

_publ_section_title
;
 Dual Behavior of Isatin-Based Cyclic Ketimines with Dicarbomethoxy
 Carbene: Expedient Synthesis of Highly Functionalized Spirooxindolyl
 Oxazolidines and Pyrrolines
;
_journal_issue 7
_journal_name_full 'Organic Letters'
_journal_page_first 1512
_journal_paper_doi 10.1021/ol400287q
_journal_volume 15
_journal_year 2013
_chemical_formula_sum 'C30 H27 N3 O8'
_chemical_formula_weight 557.55
_chemical_name_systematic
;Dimethyl 1-allyl-2'-(4-nitrophenyl)-2-oxo-3'-(p-tolyl)spiro[indoline-3,4'
-oxazolidine]-5',5'-dicarboxylate
;
_space_group_IT_number 15
_symmetry_cell_setting monoclinic
_symmetry_Int_Tables_number 15
_symmetry_space_group_name_Hall '-C 2yc'
_symmetry_space_group_name_H-M 'C 1 2/c 1'
_atom_sites_solution_hydrogens geom
_atom_sites_solution_primary direct
_atom_sites_solution_secondary difmap
_audit_creation_method SHELXL-97
_cell_angle_alpha 90.00
_cell_angle_beta 118.3660(10)
_cell_angle_gamma 90.00
_cell_formula_units_Z 8
_cell_length_a 22.5171(11)
_cell_length_b 13.1220(6)
_cell_length_c 21.6558(10)
_cell_measurement_reflns_used 9610
_cell_measurement_temperature 294(2)
_cell_measurement_theta_max 24.90
_cell_measurement_theta_min 2.38
_cell_volume 5630.3(5)
_computing_cell_refinement 'SAINT (Bruker, 2001)'
_computing_data_collection 'SMART (Bruker, 2001)'
_computing_data_reduction SAINT
_computing_molecular_graphics 'SHELXTL/PC (Sheldrick, 1990)'
_computing_publication_material SHELXL97
_computing_structure_refinement 'SHELXL-97 (Sheldrick, 2008)'
_computing_structure_solution 'SHELXS-97 (Sheldrick, 2008)'
_diffrn_ambient_temperature 294(2)
_diffrn_measured_fraction_theta_full 0.999
_diffrn_measured_fraction_theta_max 0.999
_diffrn_measurement_device 'Bruker SMART APEX CCD area-detector'
_diffrn_measurement_device_type 'CCD Area Detector'
_diffrn_measurement_method '\w scan'
_diffrn_radiation_monochromator graphite
_diffrn_radiation_probe x-ray
_diffrn_radiation_type MoK\a
_diffrn_radiation_wavelength 0.71073
_diffrn_reflns_av_R_equivalents 0.0207
_diffrn_reflns_av_sigmaI/netI 0.0155
_diffrn_reflns_limit_h_max 26
_diffrn_reflns_limit_h_min -26
_diffrn_reflns_limit_k_max 15
_diffrn_reflns_limit_k_min -15
_diffrn_reflns_limit_l_max 25
_diffrn_reflns_limit_l_min -25
_diffrn_reflns_number 26585
_diffrn_reflns_theta_full 25.00
_diffrn_reflns_theta_max 25.00
_diffrn_reflns_theta_min 1.86
_diffrn_source 'fine-focus sealed tube'
_diffrn_standards_number 0
_exptl_absorpt_coefficient_mu 0.097
_exptl_absorpt_correction_type none
_exptl_crystal_colour colorless
_exptl_crystal_density_diffrn 1.315
_exptl_crystal_density_method 'not measured'
_exptl_crystal_description block
_exptl_crystal_F_000 2336
_exptl_crystal_size_max 0.21
_exptl_crystal_size_mid 0.18
_exptl_crystal_size_min 0.11
_refine_diff_density_max 1.023
_refine_diff_density_min -0.360
_refine_diff_density_rms 0.051
_refine_ls_extinction_method none
_refine_ls_goodness_of_fit_ref 1.017
_refine_ls_hydrogen_treatment constr
_refine_ls_matrix_type full
_refine_ls_number_parameters 373
_refine_ls_number_reflns 4955
_refine_ls_number_restraints 0
_refine_ls_restrained_S_all 1.017
_refine_ls_R_factor_all 0.0818
_refine_ls_R_factor_gt 0.0704
_refine_ls_shift/su_max 0.000
_refine_ls_shift/su_mean 0.000
_refine_ls_structure_factor_coef Fsqd
_refine_ls_weighting_details 'calc w=1/[\s^2^(Fo^2^)+(0.1244P)^2^+7.1156P] where P=(Fo^2^+2Fc^2^)/3'
_refine_ls_weighting_scheme calc
_refine_ls_wR_factor_gt 0.2073
_refine_ls_wR_factor_ref 0.2225
_reflns_number_gt 4001
_reflns_number_total 4955
_reflns_threshold_expression I>2\s(I)
_cod_data_source_file ol400287q_si_001.cif
_cod_data_source_block aj44m
_cod_original_sg_symbol_H-M 'C 2/c'
_cod_database_code 1511874

loop_
_symmetry_equiv_pos_as_xyz
'x, y, z'
'-x, y, -z+1/2'
'x+1/2, y+1/2, z'
'-x+1/2, y+1/2, -z+1/2'
'-x, -y, -z'
'x, -y, z-1/2'
'-x+1/2, -y+1/2, -z'
'x+1/2, -y+1/2, z-1/2'

loop_
_atom_site_label
_atom_site_type_symbol
_atom_site_fract_x
_atom_site_fract_y
_atom_site_fract_z
_atom_site_U_iso_or_equiv
_atom_site_adp_type
_atom_site_occupancy
_atom_site_symmetry_multiplicity
_atom_site_calc_flag
_atom_site_refinement_flags
C1 C 0.17924(13) 0.33059(19) 0.35170(14) 0.0543(6) Uani 1 1 d .
H1 H 0.2128 0.3007 0.3961 0.065 Uiso 1 1 calc R
C2 C 0.21994(14) 0.4877(2) 0.33939(16) 0.0606(7) Uani 1 1 d .
C3 C 0.18510(13) 0.49988(18) 0.38696(13) 0.0517(6) Uani 1 1 d .
C4 C 0.23655(12) 0.49204(19) 0.46642(14) 0.0537(6) Uani 1 1 d .
C5 C 0.17595(12) 0.63668(18) 0.45164(13) 0.0487(6) Uani 1 1 d .
C6 C 0.15306(14) 0.72638(19) 0.46607(15) 0.0574(7) Uani 1 1 d .
H6 H 0.1713 0.7514 0.5116 0.069 Uiso 1 1 calc R
C7 C 0.10225(15) 0.7776(2) 0.41057(16) 0.0647(7) Uani 1 1 d .
H7 H 0.0861 0.8386 0.4188 0.078 Uiso 1 1 calc R
C8 C 0.07507(16) 0.7403(2) 0.34355(17) 0.0710(8) Uani 1 1 d .
H8 H 0.0406 0.7761 0.3070 0.085 Uiso 1 1 calc R
C9 C 0.09824(15) 0.6499(2) 0.32937(15) 0.0639(7) Uani 1 1 d .
H9 H 0.0792 0.6246 0.2839 0.077 Uiso 1 1 calc R
C10 C 0.14979(13) 0.59853(18) 0.38367(13) 0.0509(6) Uani 1 1 d .
C11 C 0.13462(13) 0.24879(19) 0.30289(14) 0.0541(6) Uani 1 1 d .
C12 C 0.08161(16) 0.2741(2) 0.23810(15) 0.0667(8) Uani 1 1 d .
H12 H 0.0730 0.3423 0.2250 0.080 Uiso 1 1 calc R
C13 C 0.04164(16) 0.1997(2) 0.19298(16) 0.0702(8) Uani 1 1 d .
H13 H 0.0060 0.2164 0.1493 0.084 Uiso 1 1 calc R
C14 C 0.05556(16) 0.0998(2) 0.21397(16) 0.0695(8) Uani 1 1 d .
C15 C 0.1075(2) 0.0733(2) 0.2778(2) 0.0964(13) Uani 1 1 d .
H15 H 0.1161 0.0051 0.2909 0.116 Uiso 1 1 calc R
C16 C 0.14686(19) 0.1486(2) 0.32236(18) 0.0850(11) Uani 1 1 d .
H16 H 0.1821 0.1314 0.3661 0.102 Uiso 1 1 calc R
C17 C 0.10985(13) 0.38226(19) 0.40687(13) 0.0527(6) Uani 1 1 d .
C18 C 0.05205(14) 0.4333(2) 0.39618(17) 0.0645(7) Uani 1 1 d .
H18 H 0.0341 0.4840 0.3622 0.077 Uiso 1 1 calc R
C19 C 0.02079(18) 0.4091(3) 0.4359(2) 0.0793(9) Uani 1 1 d .
H19 H -0.0176 0.4450 0.4286 0.095 Uiso 1 1 calc R
C20 C 0.0449(2) 0.3334(3) 0.4861(2) 0.0818(10) Uani 1 1 d .
C21 C 0.10197(18) 0.2816(3) 0.49557(18) 0.0775(9) Uani 1 1 d .
H21 H 0.1190 0.2297 0.5287 0.093 Uiso 1 1 calc R
C22 C 0.13455(15) 0.3052(2) 0.45700(16) 0.0648(7) Uani 1 1 d .
H22 H 0.1731 0.2694 0.4646 0.078 Uiso 1 1 calc R
C23 C 0.0093(3) 0.3065(4) 0.5281(3) 0.1269(18) Uani 1 1 d .
H23A H 0.0245 0.3510 0.5679 0.190 Uiso 1 1 calc R
H23B H 0.0193 0.2372 0.5440 0.190 Uiso 1 1 calc R
H23C H -0.0385 0.3141 0.4992 0.190 Uiso 1 1 calc R
C24 C 0.25912(16) 0.5858(2) 0.57508(14) 0.0655(8) Uani 1 1 d .
H24A H 0.2742 0.6558 0.5863 0.079 Uiso 1 1 calc R
H24B H 0.2985 0.5420 0.5965 0.079 Uiso 1 1 calc R
C25 C 0.2131(3) 0.5610(3) 0.6047(2) 0.0952(12) Uani 1 1 d .
H25 H 0.1954 0.4954 0.5976 0.114 Uiso 1 1 calc R
C26 C 0.1963(4) 0.6218(6) 0.6383(3) 0.170(3) Uani 1 1 d .
H26A H 0.2129 0.6881 0.6464 0.204 Uiso 1 1 calc R
H26B H 0.1673 0.6006 0.6551 0.204 Uiso 1 1 calc R
C27 C 0.18377(18) 0.5507(2) 0.27152(17) 0.0684(8) Uani 1 1 d .
C28 C 0.1852(3) 0.7018(4) 0.2134(3) 0.1338(19) Uani 1 1 d .
H28A H 0.1845 0.6683 0.1737 0.201 Uiso 1 1 calc R
H28B H 0.2105 0.7640 0.2227 0.201 Uiso 1 1 calc R
H28C H 0.1399 0.7169 0.2036 0.201 Uiso 1 1 calc R
C29 C 0.29500(18) 0.5184(3) 0.3819(2) 0.0860(10) Uani 1 1 d .
C30 C 0.4076(3) 0.4875(6) 0.4241(4) 0.161(3) Uani 1 1 d .
H30A H 0.4087 0.5594 0.4328 0.242 Uiso 1 1 calc R
H30B H 0.4355 0.4726 0.4028 0.242 Uiso 1 1 calc R
H30C H 0.4241 0.4512 0.4676 0.242 Uiso 1 1 calc R
N1 N 0.14083(10) 0.40926(14) 0.36440(11) 0.0495(5) Uani 1 1 d .
N2 N 0.22592(11) 0.57220(15) 0.49943(11) 0.0531(5) Uani 1 1 d .
N3 N 0.01332(19) 0.0195(3) 0.16705(18) 0.0943(10) Uani 1 1 d .
O1 O 0.21157(11) 0.38458(14) 0.31906(12) 0.0704(6) Uani 1 1 d .
O2 O 0.27657(10) 0.42316(15) 0.49425(11) 0.0702(6) Uani 1 1 d .
O3 O 0.13208(14) 0.52475(19) 0.22285(12) 0.0866(7) Uani 1 1 d .
O4 O 0.21687(15) 0.63523(19) 0.27467(13) 0.0956(8) Uani 1 1 d .
O5 O 0.31237(13) 0.5938(2) 0.41618(15) 0.0984(8) Uani 1 1 d .
O6 O 0.33577(14) 0.4552(2) 0.37527(18) 0.1075(9) Uani 1 1 d .
O7 O 0.0278(2) -0.0685(2) 0.18605(19) 0.1505(17) Uani 1 1 d .
O8 O -0.03199(17) 0.0427(2) 0.11047(17) 0.1251(12) Uani 1 1 d .

loop_
_atom_site_aniso_label
_atom_site_aniso_U_11
_atom_site_aniso_U_22
_atom_site_aniso_U_33
_atom_site_aniso_U_23
_atom_site_aniso_U_13
_atom_site_aniso_U_12
C1 0.0567(14) 0.0409(13) 0.0608(15) -0.0062(11) 0.0244(12) 0.0011(11)
C2 0.0654(16) 0.0414(13) 0.0760(18) -0.0094(12) 0.0344(14) -0.0052(12)
C3 0.0539(14) 0.0376(12) 0.0562(14) -0.0050(10) 0.0201(12) -0.0007(10)
C4 0.0483(13) 0.0412(13) 0.0594(15) 0.0006(11) 0.0156(12) -0.0025(11)
C5 0.0549(14) 0.0382(12) 0.0505(13) 0.0002(10) 0.0230(11) -0.0033(10)
C6 0.0731(17) 0.0423(13) 0.0585(15) -0.0057(11) 0.0327(14) -0.0025(12)
C7 0.0770(18) 0.0449(14) 0.0741(18) 0.0020(13) 0.0375(15) 0.0120(13)
C8 0.0753(19) 0.0550(16) 0.0681(18) 0.0076(14) 0.0222(15) 0.0187(14)
C9 0.0705(17) 0.0531(15) 0.0524(15) -0.0015(12) 0.0164(13) 0.0094(13)
C10 0.0549(14) 0.0385(12) 0.0530(14) -0.0025(10) 0.0206(11) 0.0005(10)
C11 0.0612(15) 0.0410(13) 0.0569(15) -0.0036(11) 0.0253(12) 0.0004(11)
C12 0.0776(19) 0.0462(14) 0.0631(16) -0.0022(12) 0.0227(14) 0.0043(13)
C13 0.0727(18) 0.0637(18) 0.0572(16) -0.0039(13) 0.0171(14) -0.0007(14)
C14 0.0794(19) 0.0545(16) 0.0642(18) -0.0120(13) 0.0256(16) -0.0162(14)
C15 0.116(3) 0.0402(15) 0.084(2) -0.0017(15) 0.007(2) -0.0070(16)
C16 0.092(2) 0.0453(16) 0.0715(19) 0.0000(14) 0.0007(17) 0.0001(15)
C17 0.0516(13) 0.0436(13) 0.0551(14) -0.0076(11) 0.0190(11) -0.0042(11)
C18 0.0611(16) 0.0531(15) 0.0770(19) -0.0028(13) 0.0309(15) 0.0028(12)
C19 0.074(2) 0.070(2) 0.108(3) -0.0130(19) 0.054(2) -0.0017(16)
C20 0.092(2) 0.074(2) 0.097(2) -0.0103(19) 0.059(2) -0.0164(18)
C21 0.088(2) 0.0700(19) 0.076(2) 0.0081(16) 0.0396(18) -0.0075(17)
C22 0.0594(16) 0.0584(16) 0.0693(17) 0.0046(13) 0.0248(14) 0.0011(13)
C23 0.147(4) 0.123(4) 0.162(5) 0.014(3) 0.116(4) -0.006(3)
C24 0.0751(18) 0.0601(17) 0.0467(14) 0.0031(12) 0.0170(13) -0.0062(14)
C25 0.151(4) 0.077(2) 0.075(2) 0.0125(18) 0.068(3) 0.007(2)
C26 0.227(8) 0.184(6) 0.141(5) 0.043(5) 0.121(5) 0.012(6)
C27 0.089(2) 0.0569(17) 0.0681(19) -0.0082(14) 0.0440(18) -0.0045(15)
C28 0.183(5) 0.103(3) 0.106(3) 0.036(3) 0.061(3) -0.018(3)
C29 0.071(2) 0.082(2) 0.107(3) 0.025(2) 0.043(2) -0.0004(19)
C30 0.085(3) 0.199(7) 0.187(6) 0.007(5) 0.054(4) -0.022(4)
N1 0.0512(11) 0.0374(10) 0.0541(12) -0.0059(9) 0.0203(10) -0.0010(8)
N2 0.0570(12) 0.0429(11) 0.0480(11) -0.0001(9) 0.0156(10) -0.0013(9)
N3 0.107(2) 0.072(2) 0.081(2) -0.0158(16) 0.0263(19) -0.0359(17)
O1 0.0855(14) 0.0457(10) 0.1003(15) -0.0159(10) 0.0607(13) -0.0072(9)
O2 0.0603(11) 0.0522(11) 0.0732(13) 0.0018(9) 0.0115(10) 0.0105(9)
O3 0.1030(18) 0.0814(16) 0.0646(13) -0.0112(12) 0.0311(13) -0.0091(13)
O4 0.123(2) 0.0694(15) 0.0897(17) 0.0095(13) 0.0472(15) -0.0202(14)
O5 0.0845(16) 0.0863(18) 0.113(2) -0.0212(15) 0.0375(15) -0.0356(14)
O6 0.0809(16) 0.0862(18) 0.166(3) 0.0027(18) 0.0675(18) -0.0011(14)
O7 0.198(4) 0.0713(19) 0.118(2) -0.0141(17) 0.022(2) -0.063(2)
O8 0.118(2) 0.105(2) 0.093(2) -0.0294(17) 0.0014(18) -0.0273(18)

loop_
_atom_type_symbol
_atom_type_description
_atom_type_scat_dispersion_real
_atom_type_scat_dispersion_imag
_atom_type_scat_source
C C 0.0033 0.0016 'International Tables Vol C Tables 4.2.6.8 and 6.1.1.4'
H H 0.0000 0.0000 'International Tables Vol C Tables 4.2.6.8 and 6.1.1.4'
N N 0.0061 0.0033 'International Tables Vol C Tables 4.2.6.8 and 6.1.1.4'
O O 0.0106 0.0060 'International Tables Vol C Tables 4.2.6.8 and 6.1.1.4'

loop_
_geom_angle_atom_site_label_1
_geom_angle_atom_site_label_2
_geom_angle_atom_site_label_3
_geom_angle
O1 C1 N1 103.37(19)
O1 C1 C11 109.5(2)
N1 C1 C11 112.3(2)
O1 C1 H1 110.5
N1 C1 H1 110.5
C11 C1 H1 110.5
O1 C2 C27 106.6(2)
O1 C2 C29 112.5(3)
C27 C2 C29 111.2(2)
O1 C2 C3 105.6(2)
C27 C2 C3 111.6(2)
C29 C2 C3 109.1(3)
N1 C3 C10 114.8(2)
N1 C3 C4 110.1(2)
C10 C3 C4 102.0(2)
N1 C3 C2 99.77(19)
C10 C3 C2 118.3(2)
C4 C3 C2 112.1(2)
O2 C4 N2 126.2(3)
O2 C4 C3 125.8(2)
N2 C4 C3 107.9(2)
C6 C5 C10 122.0(2)
C6 C5 N2 127.3(2)
C10 C5 N2 110.7(2)
C7 C6 C5 117.6(2)
C7 C6 H6 121.2
C5 C6 H6 121.2
C8 C7 C6 121.2(3)
C8 C7 H7 119.4
C6 C7 H7 119.4
C7 C8 C9 120.9(3)
C7 C8 H8 119.5
C9 C8 H8 119.5
C10 C9 C8 118.9(3)
C10 C9 H9 120.5
C8 C9 H9 120.5
C9 C10 C5 119.3(2)
C9 C10 C3 132.5(2)
C5 C10 C3 108.1(2)
C16 C11 C12 119.6(3)
C16 C11 C1 119.9(2)
C12 C11 C1 120.5(2)
C13 C12 C11 120.6(3)
C13 C12 H12 119.7
C11 C12 H12 119.7
C12 C13 C14 118.3(3)
C12 C13 H13 120.9
C14 C13 H13 120.9
C15 C14 C13 122.0(3)
C15 C14 N3 118.8(3)
C13 C14 N3 119.2(3)
C14 C15 C16 119.0(3)
C14 C15 H15 120.5
C16 C15 H15 120.5
C11 C16 C15 120.5(3)
C11 C16 H16 119.7
C15 C16 H16 119.7
C18 C17 C22 118.6(3)
C18 C17 N1 118.6(2)
C22 C17 N1 122.8(2)
C17 C18 C19 120.1(3)
C17 C18 H18 119.9
C19 C18 H18 119.9
C20 C19 C18 122.0(3)
C20 C19 H19 119.0
C18 C19 H19 119.0
C19 C20 C21 117.5(3)
C19 C20 C23 121.3(4)
C21 C20 C23 121.2(4)
C20 C21 C22 121.6(3)
C20 C21 H21 119.2
C22 C21 H21 119.2
C21 C22 C17 120.2(3)
C21 C22 H22 119.9
C17 C22 H22 119.9
C20 C23 H23A 109.5
C20 C23 H23B 109.5
H23A C23 H23B 109.5
C20 C23 H23C 109.5
H23A C23 H23C 109.5
H23B C23 H23C 109.5
N2 C24 C25 111.6(3)
N2 C24 H24A 109.3
C25 C24 H24A 109.3
N2 C24 H24B 109.3
C25 C24 H24B 109.3
H24A C24 H24B 108.0
C26 C25 C24 125.0(5)
C26 C25 H25 117.5
C24 C25 H25 117.5
C25 C26 H26A 120.0
C25 C26 H26B 120.0
H26A C26 H26B 120.0
O3 C27 O4 125.2(3)
O3 C27 C2 122.9(3)
O4 C27 C2 111.9(3)
O4 C28 H28A 109.5
O4 C28 H28B 109.5
H28A C28 H28B 109.5
O4 C28 H28C 109.5
H28A C28 H28C 109.5
H28B C28 H28C 109.5
O5 C29 O6 124.3(4)
O5 C29 C2 122.2(3)
O6 C29 C2 113.5(4)
O6 C30 H30A 109.5
O6 C30 H30B 109.5
H30A C30 H30B 109.5
O6 C30 H30C 109.5
H30A C30 H30C 109.5
H30B C30 H30C 109.5
C17 N1 C1 117.3(2)
C17 N1 C3 116.29(19)
C1 N1 C3 105.39(19)
C4 N2 C5 111.2(2)
C4 N2 C24 124.4(2)
C5 N2 C24 124.3(2)
O8 N3 O7 123.1(3)
O8 N3 C14 118.9(3)
O7 N3 C14 118.0(3)
C2 O1 C1 110.3(2)
C27 O4 C28 115.9(3)
C29 O6 C30 108.7(4)

loop_
_geom_bond_atom_site_label_1
_geom_bond_atom_site_label_2
_geom_bond_distance
C1 O1 1.421(3)
C1 N1 1.454(3)
C1 C11 1.507(3)
C1 H1 0.9800
C2 O1 1.407(3)
C2 C27 1.540(4)
C2 C29 1.545(5)
C2 C3 1.572(4)
C3 N1 1.478(3)
C3 C10 1.503(3)
C3 C4 1.555(4)
C4 O2 1.215(3)
C4 N2 1.356(3)
C5 C6 1.379(4)
C5 C10 1.393(3)
C5 N2 1.395(3)
C6 C7 1.378(4)
C6 H6 0.9300
C7 C8 1.370(4)
C7 H7 0.9300
C8 C9 1.387(4)
C8 H8 0.9300
C9 C10 1.374(4)
C9 H9 0.9300
C11 C16 1.369(4)
C11 C12 1.383(4)
C12 C13 1.372(4)
C12 H12 0.9300
C13 C14 1.374(4)
C13 H13 0.9300
C14 C15 1.366(5)
C14 N3 1.460(4)
C15 C16 1.371(4)
C15 H15 0.9300
C16 H16 0.9300
C17 C18 1.382(4)
C17 C22 1.392(4)
C17 N1 1.438(3)
C18 C19 1.383(5)
C18 H18 0.9300
C19 C20 1.379(5)
C19 H19 0.9300
C20 C21 1.380(5)
C20 C23 1.514(5)
C21 C22 1.383(4)
C21 H21 0.9300
C22 H22 0.9300
C23 H23A 0.9600
C23 H23B 0.9600
C23 H23C 0.9600
C24 N2 1.453(3)
C24 C25 1.491(5)
C24 H24A 0.9700
C24 H24B 0.9700
C25 C26 1.252(8)
C25 H25 0.9300
C26 H26A 0.9300
C26 H26B 0.9300
C27 O3 1.190(4)
C27 O4 1.320(4)
C28 O4 1.460(5)
C28 H28A 0.9600
C28 H28B 0.9600
C28 H28C 0.9600
C29 O5 1.186(5)
C29 O6 1.295(5)
C30 O6 1.512(6)
C30 H30A 0.9600
C30 H30B 0.9600
C30 H30C 0.9600
N3 O8 1.203(4)
N3 O7 1.217(4)

loop_
_geom_torsion_atom_site_label_1
_geom_torsion_atom_site_label_2
_geom_torsion_atom_site_label_3
_geom_torsion_atom_site_label_4
_geom_torsion
O1 C2 C3 N1 -20.1(3)
C27 C2 C3 N1 95.4(2)
C29 C2 C3 N1 -141.3(2)
O1 C2 C3 C10 -145.2(2)
C27 C2 C3 C10 -29.7(3)
C29 C2 C3 C10 93.6(3)
O1 C2 C3 C4 96.4(2)
C27 C2 C3 C4 -148.1(2)
C29 C2 C3 C4 -24.7(3)
N1 C3 C4 O2 57.4(3)
C10 C3 C4 O2 179.7(3)
C2 C3 C4 O2 -52.7(3)
N1 C3 C4 N2 -119.0(2)
C10 C3 C4 N2 3.3(3)
C2 C3 C4 N2 130.9(2)
C10 C5 C6 C7 0.7(4)
N2 C5 C6 C7 -179.1(3)
C5 C6 C7 C8 0.5(4)
C6 C7 C8 C9 -0.5(5)
C7 C8 C9 C10 -0.8(5)
C8 C9 C10 C5 2.0(4)
C8 C9 C10 C3 178.5(3)
C6 C5 C10 C9 -1.9(4)
N2 C5 C10 C9 177.8(2)
C6 C5 C10 C3 -179.2(2)
N2 C5 C10 C3 0.5(3)
N1 C3 C10 C9 -60.0(4)
C4 C3 C10 C9 -179.1(3)
C2 C3 C10 C9 57.4(4)
N1 C3 C10 C5 116.8(2)
C4 C3 C10 C5 -2.3(3)
C2 C3 C10 C5 -125.8(2)
O1 C1 C11 C16 118.5(3)
N1 C1 C11 C16 -127.2(3)
O1 C1 C11 C12 -60.9(3)
N1 C1 C11 C12 53.4(3)
C16 C11 C12 C13 -0.6(5)
C1 C11 C12 C13 178.8(3)
C11 C12 C13 C14 0.2(5)
C12 C13 C14 C15 0.0(6)
C12 C13 C14 N3 179.5(3)
C13 C14 C15 C16 0.2(7)
N3 C14 C15 C16 -179.3(4)
C12 C11 C16 C15 0.8(6)
C1 C11 C16 C15 -178.6(4)
C14 C15 C16 C11 -0.5(7)
C22 C17 C18 C19 1.5(4)
N1 C17 C18 C19 179.8(3)
C17 C18 C19 C20 -1.1(5)
C18 C19 C20 C21 0.0(5)
C18 C19 C20 C23 -178.8(4)
C19 C20 C21 C22 0.7(5)
C23 C20 C21 C22 179.5(4)
C20 C21 C22 C17 -0.3(5)
C18 C17 C22 C21 -0.8(4)
N1 C17 C22 C21 -179.0(3)
N2 C24 C25 C26 -120.5(6)
O1 C2 C27 O3 37.6(4)
C29 C2 C27 O3 160.7(3)
C3 C2 C27 O3 -77.2(4)
O1 C2 C27 O4 -142.5(3)
C29 C2 C27 O4 -19.5(4)
C3 C2 C27 O4 102.6(3)
O1 C2 C29 O5 -163.4(3)
C27 C2 C29 O5 77.0(4)
C3 C2 C29 O5 -46.5(4)
O1 C2 C29 O6 17.8(4)
C27 C2 C29 O6 -101.8(3)
C3 C2 C29 O6 134.6(3)
C18 C17 N1 C1 -152.2(2)
C22 C17 N1 C1 26.1(3)
C18 C17 N1 C3 81.8(3)
C22 C17 N1 C3 -99.9(3)
O1 C1 N1 C17 -170.9(2)
C11 C1 N1 C17 71.1(3)
O1 C1 N1 C3 -39.6(3)
C11 C1 N1 C3 -157.6(2)
C10 C3 N1 C17 -64.6(3)
C4 C3 N1 C17 49.8(3)
C2 C3 N1 C17 167.9(2)
C10 C3 N1 C1 163.6(2)
C4 C3 N1 C1 -82.0(2)
C2 C3 N1 C1 36.1(2)
O2 C4 N2 C5 -179.5(3)
C3 C4 N2 C5 -3.2(3)
O2 C4 N2 C24 -3.2(4)
C3 C4 N2 C24 173.1(2)
C6 C5 N2 C4 -178.5(3)
C10 C5 N2 C4 1.8(3)
C6 C5 N2 C24 5.2(4)
C10 C5 N2 C24 -174.6(2)
C25 C24 N2 C4 -103.8(3)
C25 C24 N2 C5 72.0(3)
C15 C14 N3 O8 -179.2(4)
C13 C14 N3 O8 1.4(6)
C15 C14 N3 O7 -2.5(6)
C13 C14 N3 O7 178.0(4)
C27 C2 O1 C1 -122.2(2)
C29 C2 O1 C1 115.6(3)
C3 C2 O1 C1 -3.4(3)
N1 C1 O1 C2 26.2(3)
C11 C1 O1 C2 146.1(2)
O3 C27 O4 C28 1.7(6)
C2 C27 O4 C28 -178.1(4)
O5 C29 O6 C30 6.3(6)
C2 C29 O6 C30 -174.9(4)
